data_7204442
loop_
_publ_author_name
'Nassimbeni, Luigi R.'
'Su, Hong'

_publ_section_title
;
 Inclusion compounds of binaphthol with xylidines: structures,
 selectivity and kinetics of desolvation
;
_journal_issue 7
_journal_name_full 'Journal of the Chemical Society, Perkin Transactions 2'
_journal_page_first 1246
_journal_paper_doi 10.1039/b204190c
_journal_year 2002
_chemical_formula_moiety C20H14O2.C24H33N3
_chemical_formula_sum 'C44 H47 N3 O2'
_chemical_formula_weight 649.85
_chemical_melting_point '489K for guest release onset temp. and 489K for host melting temp.'
_chemical_name_common bnp.3(23x)
_chemical_name_systematic
; 
2,2'-dihydroxy-1,1'-binaphthyl tri-2,3-xylidine clathrate 
;
_space_group_IT_number 61
_symmetry_cell_setting orthorhombic
_symmetry_space_group_name_Hall '-P 2ac 2ab'
_symmetry_space_group_name_H-M 'P b c a'
_atom_sites_solution_hydrogens geom
_atom_sites_solution_primary direct
_atom_sites_solution_secondary difmap
_audit_creation_method SHELXL-97
_cell_angle_alpha 90.00
_cell_angle_beta 90.00
_cell_angle_gamma 90.00
_cell_formula_units_Z 8
_cell_length_a 22.6340(10)
_cell_length_b 10.4640(10)
_cell_length_c 30.6890(10)
_cell_measurement_temperature 173(2)
_cell_volume 7268.4(8)
_computing_cell_refinement 'DENZO-SMN (Otwinowski & Minor, 1997)'
_computing_data_collection 'COLLECT (2000)'
_computing_data_reduction 'DENZO-SMN (Otwinowski & Minor, 1997)'
_computing_publication_material 'SHELXL-97 (Sheldrick, 1997)'
_computing_structure_refinement 'SHELXL-97 (Sheldrick, 1997)'
_computing_structure_solution 'SHELXS-97 (Sheldrick, 1990)'
_diffrn_ambient_temperature 173(2)
_diffrn_measured_fraction_theta_full 0.961
_diffrn_measured_fraction_theta_max 0.961
_diffrn_measurement_device_type 'Nonius Kappa CCD diffractometer'
_diffrn_measurement_method '1\% \f scans and \w scans'
_diffrn_radiation_monochromator graphite
_diffrn_radiation_source 'fine-focus sealed tube'
_diffrn_radiation_type MoK\a
_diffrn_radiation_wavelength 0.71069
_diffrn_reflns_av_R_equivalents 0.0721
_diffrn_reflns_av_sigmaI/netI 0.0964
_diffrn_reflns_limit_h_max 26
_diffrn_reflns_limit_h_min -19
_diffrn_reflns_limit_k_max 11
_diffrn_reflns_limit_k_min -9
_diffrn_reflns_limit_l_max 36
_diffrn_reflns_limit_l_min -33
_diffrn_reflns_number 24296
_diffrn_reflns_theta_full 24.66
_diffrn_reflns_theta_max 24.66
_diffrn_reflns_theta_min 1.60
_exptl_absorpt_coefficient_mu 0.073
_exptl_crystal_colour colourless
_exptl_crystal_density_diffrn 1.188
_exptl_crystal_description needle
_exptl_crystal_F_000 2784
_exptl_crystal_size_max 0.30
_exptl_crystal_size_mid 0.20
_exptl_crystal_size_min 0.20
_refine_diff_density_max 0.968
_refine_diff_density_min -0.411
_refine_diff_density_rms 0.064
_refine_ls_extinction_coef 0.0012(5)
_refine_ls_extinction_expression Fc^*^=kFc[1+0.001xFc^2^\l^3^/sin(2\q)]^-1/4^
_refine_ls_extinction_method SHELXL
_refine_ls_goodness_of_fit_ref 1.040
_refine_ls_hydrogen_treatment mixed
_refine_ls_matrix_type full
_refine_ls_number_parameters 447
_refine_ls_number_reflns 5922
_refine_ls_number_restraints 18
_refine_ls_restrained_S_all 1.039
_refine_ls_R_factor_all 0.1879
_refine_ls_R_factor_gt 0.0926
_refine_ls_shift/su_max 0.023
_refine_ls_shift/su_mean 0.000
_refine_ls_structure_factor_coef Fsqd
_refine_ls_weighting_details 'calc w=1/[\s^2^(Fo^2^)+(0.1520P)^2^+7.4380P] where P=(Fo^2^+2Fc^2^)/3'
_refine_ls_weighting_scheme calc
_refine_ls_wR_factor_gt 0.2539
_refine_ls_wR_factor_ref 0.3103
_reflns_number_gt 2847
_reflns_number_total 5922
_reflns_threshold_expression >2sigma(I)
_cod_data_source_file b204190c.txt
_cod_data_source_block bnp.3(23x)
_cod_depositor_comments
;
The following automatic conversions were performed:
'_symmetry_cell_setting' value 'Orthorhombic' changed to 'orthorhombic'
according to '/home/saulius/struct/CIF-dictionaries/cif_core.dic'
dictionary named 'cif_core.dic' version 2.4.1 from 2010-06-29.

Automatic conversion script
Id: cif_fix_enum 1527 2010-12-29 10:47:43Z saulius 
;
_cod_original_sg_symbol_H-M Pbca
_cod_database_code 7204442

loop_
_symmetry_equiv_pos_as_xyz
'x, y, z'
'-x+1/2, -y, z+1/2'
'x+1/2, -y+1/2, -z'
'-x, y+1/2, -z+1/2'
'-x, -y, -z'
'x-1/2, y, -z-1/2'
'-x-1/2, y-1/2, z'
'x, -y-1/2, z-1/2'

loop_
_atom_site_label
_atom_site_type_symbol
_atom_site_fract_x
_atom_site_fract_y
_atom_site_fract_z
_atom_site_U_iso_or_equiv
_atom_site_adp_type
_atom_site_occupancy
_atom_site_symmetry_multiplicity
_atom_site_calc_flag
_atom_site_refinement_flags
_atom_site_disorder_assembly
_atom_site_disorder_group
O1 O 0.18163(14) 0.7014(3) 0.17916(10) 0.0455(9) Uani 1 1 d D . .
C1 C 0.11252(18) 0.8691(4) 0.17805(13) 0.0291(11) Uani 1 1 d . . .
O2 O 0.18533(14) 1.0353(3) 0.13188(10) 0.0436(9) Uani 1 1 d D . .
C9 C 0.07544(19) 0.9566(4) 0.20136(14) 0.0319(11) Uani 1 1 d . . .
C11 C 0.11474(18) 0.8695(4) 0.12964(13) 0.0297(11) Uani 1 1 d . . .
C20 C 0.0837(2) 0.7822(4) 0.05842(14) 0.0344(11) Uani 1 1 d . . .
C10 C 0.07388(19) 0.9542(4) 0.24751(14) 0.0351(11) Uani 1 1 d . . .
C4 C 0.11038(19) 0.8644(4) 0.26988(14) 0.0348(12) Uani 1 1 d . . .
H4 H 0.1101 0.8623 0.3008 0.042 Uiso 1 1 calc R . .
C8 C 0.0393(2) 1.0469(4) 0.17984(15) 0.0415(12) Uani 1 1 d . . .
H8 H 0.0391 1.0500 0.1489 0.050 Uiso 1 1 calc R . .
C14 C 0.1225(2) 0.8690(4) 0.03789(14) 0.0360(12) Uani 1 1 d . . .
H14 H 0.1258 0.8694 0.0070 0.043 Uiso 1 1 calc R . .
C12 C 0.1518(2) 0.9530(4) 0.10820(14) 0.0340(11) Uani 1 1 d . . .
C19 C 0.07858(19) 0.7849(4) 0.10479(14) 0.0329(11) Uani 1 1 d . . .
C2 C 0.14674(19) 0.7845(4) 0.20160(14) 0.0328(11) Uani 1 1 d . . .
C3 C 0.1456(2) 0.7818(4) 0.24769(14) 0.0361(12) Uani 1 1 d . . .
H3 H 0.1694 0.7223 0.2631 0.043 Uiso 1 1 calc R . .
C13 C 0.1550(2) 0.9518(4) 0.06193(14) 0.0371(12) Uani 1 1 d . . .
H13 H 0.1805 1.0103 0.0475 0.045 Uiso 1 1 calc R . .
C5 C 0.0373(2) 1.0410(5) 0.26995(16) 0.0477(14) Uani 1 1 d . . .
H5 H 0.0361 1.0392 0.3009 0.057 Uiso 1 1 calc R . .
C15 C 0.0483(2) 0.6958(5) 0.03450(15) 0.0435(13) Uani 1 1 d . . .
H15 H 0.0519 0.6928 0.0037 0.052 Uiso 1 1 calc R . .
C18 C 0.0372(2) 0.7026(5) 0.12449(16) 0.0484(14) Uani 1 1 d . . .
H18 H 0.0330 0.7028 0.1553 0.058 Uiso 1 1 calc R . .
N1GA N 0.2342(2) 1.0610(4) 0.22376(13) 0.0489(12) Uani 1 1 d D . .
C7 C 0.0047(2) 1.1295(5) 0.20268(15) 0.0513(14) Uani 1 1 d . . .
H7 H -0.0191 1.1898 0.1876 0.062 Uiso 1 1 calc R . .
C17 C 0.0032(3) 0.6234(5) 0.10025(17) 0.0606(16) Uani 1 1 d . . .
H17 H -0.0251 0.5709 0.1144 0.073 Uiso 1 1 calc R . .
C6 C 0.0040(2) 1.1262(5) 0.24824(17) 0.0576(15) Uani 1 1 d . . .
H6 H -0.0201 1.1845 0.2639 0.069 Uiso 1 1 calc R . .
C16 C 0.0089(2) 0.6167(5) 0.05467(16) 0.0544(15) Uani 1 1 d . . .
H16 H -0.0142 0.5582 0.0382 0.065 Uiso 1 1 calc R . .
C1GA C 0.2079(2) 1.1167(5) 0.26091(16) 0.0499(14) Uani 1 1 d . . .
C6GA C 0.2180(3) 1.0627(6) 0.30200(17) 0.0622(16) Uani 1 1 d . . .
H6GA H 0.2426 0.9897 0.3049 0.075 Uiso 1 1 calc R . .
C2GA C 0.1732(2) 1.2257(5) 0.2566(2) 0.0587(15) Uani 1 1 d . . .
C7GA C 0.1628(3) 1.2797(6) 0.2109(2) 0.0766(19) Uani 1 1 d . . .
H7A2 H 0.2002 1.2802 0.1948 0.115 Uiso 1 1 calc R . .
H7A1 H 0.1477 1.3671 0.2132 0.115 Uiso 1 1 calc R . .
H7A3 H 0.1340 1.2263 0.1955 0.115 Uiso 1 1 calc R . .
C4GA C 0.1562(3) 1.2217(9) 0.3334(3) 0.092(2) Uani 1 1 d . . .
H4GA H 0.1374 1.2560 0.3585 0.111 Uiso 1 1 calc R . .
C5GA C 0.1919(3) 1.1163(8) 0.3380(2) 0.085(2) Uani 1 1 d . . .
H5GA H 0.1985 1.0805 0.3661 0.102 Uiso 1 1 calc R . .
C3GA C 0.1467(3) 1.2792(7) 0.2938(3) 0.0749(19) Uani 1 1 d . . .
C8GA C 0.1068(3) 1.3918(8) 0.2911(3) 0.122(3) Uani 1 1 d . . .
H8A3 H 0.0778 1.3783 0.2679 0.183 Uiso 1 1 calc R . .
H8A1 H 0.1300 1.4685 0.2848 0.183 Uiso 1 1 calc R . .
H8A2 H 0.0862 1.4027 0.3190 0.183 Uiso 1 1 calc R . .
N1GB N 0.2244(2) 0.6540(4) 0.08863(14) 0.0557(12) Uani 1 1 d D . .
C1GB C 0.19065(15) 0.5391(3) 0.07001(11) 0.084(2) Uani 1 1 d GD . .
C2GB C 0.18805(12) 0.5204(3) 0.02521(11) 0.107(3) Uani 1 1 d G . .
C3GB C 0.16045(17) 0.4124(4) 0.00843(11) 0.0692(19) Uani 1 1 d G . .
C4GB C 0.13546(19) 0.3231(3) 0.03646(15) 0.089(2) Uani 1 1 d G . .
C5GB C 0.13807(18) 0.3419(4) 0.08126(14) 0.106(3) Uani 1 1 d G . .
C6GB C 0.16566(18) 0.4499(4) 0.09803(10) 0.0549(14) Uani 1 1 d G . .
H6GB H 0.1674 0.4627 0.1286 0.066 Uiso 1 1 d G . .
H5GB H 0.1210 0.2809 0.1004 0.066 Uiso 1 1 d G . .
H4GB H 0.1166 0.2494 0.0250 0.066 Uiso 1 1 d G . .
C7GB C 0.2162(2) 0.6218(4) -0.00501(16) 0.094(3) Uani 1 1 d G . .
H7B1 H 0.2020 0.7069 0.0032 0.141 Uiso 1 1 calc R . .
H7B2 H 0.2052 0.6039 -0.0353 0.141 Uiso 1 1 calc R . .
H7B3 H 0.2593 0.6188 -0.0021 0.141 Uiso 1 1 calc R . .
C8GB C 0.1592(4) 0.3929(9) -0.0401(2) 0.118(3) Uani 1 1 d . . .
H8B1 H 0.1404 0.4667 -0.0540 0.177 Uiso 1 1 calc R . .
H8B2 H 0.1368 0.3154 -0.0469 0.177 Uiso 1 1 calc R . .
H8B3 H 0.1997 0.3841 -0.0510 0.177 Uiso 1 1 calc R . .
N1GC N 0.1824(3) 0.7667(6) 0.37785(19) 0.103(2) Uani 1 1 d D . .
C1GC C 0.12677(17) 0.7275(4) 0.39415(12) 0.0729(18) Uani 1 1 d GD . .
C2GC C 0.11821(16) 0.6054(3) 0.41086(12) 0.080(2) Uani 1 1 d G . .
C3GC C 0.06309(18) 0.5699(3) 0.42676(10) 0.0745(19) Uani 1 1 d G . .
C4GC C 0.01654(16) 0.6565(4) 0.42595(12) 0.102(3) Uani 1 1 d G . .
C5GC C 0.02510(19) 0.7786(4) 0.40923(13) 0.079(2) Uani 1 1 d G . .
C6GC C 0.0802(2) 0.8141(3) 0.39334(12) 0.0694(17) Uani 1 1 d G . .
H4GC H -0.0211 0.6323 0.4368 0.083 Uiso 1 1 d G . .
H5GC H -0.0067 0.8378 0.4087 0.083 Uiso 1 1 d G . .
H6GC H 0.0861 0.8975 0.3819 0.083 Uiso 1 1 d G . .
C8GC C 0.0551(3) 0.4433(4) 0.44513(16) 0.103(3) Uani 1 1 d G . .
H8C1 H 0.0201 0.4034 0.4322 0.155 Uiso 1 1 calc R . .
H8C2 H 0.0499 0.4501 0.4768 0.155 Uiso 1 1 calc R . .
H8C3 H 0.0900 0.3909 0.4388 0.155 Uiso 1 1 calc R . .
H1A1 H 0.2089(18) 1.051(5) 0.1986(8) 0.069(17) Uiso 1 1 d D . .
H1A2 H 0.242(2) 0.975(3) 0.2339(16) 0.073(19) Uiso 1 1 d D . .
H2 H 0.2113(14) 1.088(4) 0.1146(12) 0.051(14) Uiso 1 1 d D . .
H1 H 0.2082(18) 0.659(5) 0.1995(13) 0.080(19) Uiso 1 1 d D . .
C7GC C 0.1708(4) 0.5185(7) 0.4117(3) 0.116(3) Uani 1 1 d . . .
H7C1 H 0.1596 0.4365 0.4247 0.174 Uiso 1 1 calc R . .
H7C2 H 0.2023 0.5577 0.4290 0.174 Uiso 1 1 calc R . .
H7C3 H 0.1849 0.5045 0.3819 0.174 Uiso 1 1 calc R . .
H1B1 H 0.199(2) 0.667(4) 0.1134(8) 0.139 Uiso 1 1 d D . .
H1C1 H 0.1733(16) 0.842(4) 0.3603(19) 0.139 Uiso 1 1 d D . .
H1C2 H 0.2092(17) 0.707(3) 0.3633(19) 0.139 Uiso 1 1 d D . .
H1B2 H 0.232(3) 0.732(3) 0.0739(11) 0.139 Uiso 1 1 d D . .

loop_
_atom_site_aniso_label
_atom_site_aniso_U_11
_atom_site_aniso_U_22
_atom_site_aniso_U_33
_atom_site_aniso_U_23
_atom_site_aniso_U_13
_atom_site_aniso_U_12
O1 0.052(2) 0.052(2) 0.0325(18) -0.0047(17) -0.0005(16) 0.0213(18)
C1 0.032(3) 0.029(2) 0.026(2) -0.002(2) 0.001(2) -0.002(2)
O2 0.049(2) 0.046(2) 0.0355(19) -0.0020(16) -0.0003(16) -0.0161(17)
C9 0.031(3) 0.036(3) 0.029(3) 0.003(2) 0.002(2) -0.002(2)
C11 0.032(3) 0.034(3) 0.023(2) 0.001(2) -0.002(2) 0.002(2)
C20 0.038(3) 0.037(3) 0.029(3) 0.001(2) -0.007(2) 0.006(2)
C10 0.035(3) 0.040(3) 0.030(3) -0.005(2) 0.000(2) -0.003(2)
C4 0.038(3) 0.041(3) 0.025(2) -0.001(2) 0.002(2) -0.004(2)
C8 0.050(3) 0.048(3) 0.027(2) 0.005(2) 0.000(2) 0.009(3)
C14 0.039(3) 0.044(3) 0.025(2) 0.001(2) -0.002(2) 0.006(2)
C12 0.039(3) 0.036(3) 0.027(2) -0.003(2) 0.000(2) 0.000(2)
C19 0.035(3) 0.032(3) 0.031(3) 0.003(2) -0.001(2) -0.001(2)
C2 0.034(3) 0.031(3) 0.033(3) -0.002(2) 0.002(2) 0.001(2)
C3 0.039(3) 0.038(3) 0.031(3) 0.003(2) -0.004(2) 0.001(2)
C13 0.040(3) 0.041(3) 0.030(3) 0.008(2) 0.001(2) -0.001(2)
C5 0.050(3) 0.060(4) 0.033(3) -0.005(3) 0.002(2) 0.015(3)
C15 0.054(3) 0.045(3) 0.031(3) -0.007(3) -0.005(2) 0.005(3)
C18 0.063(4) 0.048(3) 0.033(3) -0.003(3) 0.000(3) -0.012(3)
N1GA 0.061(3) 0.047(3) 0.039(3) -0.004(2) 0.006(2) -0.016(2)
C7 0.061(4) 0.053(3) 0.040(3) 0.002(3) 0.000(3) 0.023(3)
C17 0.070(4) 0.060(4) 0.052(4) -0.005(3) 0.004(3) -0.025(3)
C6 0.063(4) 0.064(4) 0.046(3) -0.011(3) 0.004(3) 0.028(3)
C16 0.065(4) 0.056(3) 0.042(3) -0.011(3) -0.007(3) -0.018(3)
C1GA 0.049(3) 0.056(4) 0.045(3) -0.010(3) 0.006(3) -0.021(3)
C6GA 0.062(4) 0.080(4) 0.044(3) 0.007(3) -0.002(3) -0.026(3)
C2GA 0.051(3) 0.055(4) 0.070(4) -0.005(3) -0.005(3) -0.009(3)
C7GA 0.074(4) 0.055(4) 0.100(5) -0.004(4) -0.013(4) -0.002(3)
C4GA 0.069(5) 0.128(7) 0.079(6) -0.046(5) 0.013(4) -0.024(5)
C5GA 0.082(5) 0.130(7) 0.043(4) -0.018(4) 0.009(4) -0.045(5)
C3GA 0.054(4) 0.092(5) 0.079(5) -0.036(4) 0.001(4) -0.009(4)
C8GA 0.084(5) 0.118(6) 0.165(8) -0.057(6) 0.006(5) 0.024(5)
N1GB 0.064(3) 0.055(3) 0.048(3) -0.008(2) -0.008(2) 0.016(2)
C1GB 0.059(4) 0.135(7) 0.057(4) 0.003(4) 0.005(3) 0.064(4)
C2GB 0.069(5) 0.146(8) 0.106(6) 0.017(6) 0.007(4) 0.068(5)
C3GB 0.046(4) 0.062(4) 0.099(5) -0.035(4) -0.023(3) -0.003(3)
C4GB 0.101(6) 0.082(5) 0.085(5) 0.009(4) 0.023(4) 0.004(4)
C5GB 0.109(6) 0.112(7) 0.096(6) 0.030(5) 0.021(5) -0.009(5)
C6GB 0.061(4) 0.054(3) 0.050(3) 0.008(3) 0.006(3) -0.004(3)
C7GB 0.059(4) 0.084(5) 0.138(6) 0.083(5) 0.057(4) 0.037(3)
C8GB 0.100(6) 0.170(8) 0.083(5) 0.016(6) 0.002(5) 0.011(6)
N1GC 0.101(5) 0.115(5) 0.095(5) 0.010(4) 0.010(4) 0.027(4)
C1GC 0.078(5) 0.084(5) 0.057(4) -0.017(4) -0.013(3) 0.003(4)
C2GC 0.108(6) 0.065(4) 0.068(4) -0.019(4) -0.043(4) 0.018(4)
C3GC 0.086(5) 0.078(5) 0.059(4) -0.013(4) -0.028(4) -0.021(4)
C4GC 0.115(6) 0.113(7) 0.078(5) -0.047(5) -0.052(5) 0.032(5)
C5GC 0.104(6) 0.063(5) 0.069(4) -0.007(4) -0.016(4) 0.010(4)
C6GC 0.082(5) 0.068(4) 0.058(4) -0.009(3) -0.017(3) 0.016(4)
C8GC 0.148(7) 0.057(4) 0.104(6) 0.016(4) -0.057(5) -0.038(4)
C7GC 0.115(7) 0.087(5) 0.146(7) -0.019(5) -0.052(5) 0.029(5)

loop_
_atom_type_symbol
_atom_type_description
_atom_type_scat_dispersion_real
_atom_type_scat_dispersion_imag
_atom_type_scat_source
C C 0.0033 0.0016 'International Tables Vol C Tables 4.2.6.8 and 6.1.1.4'
H H 0.0000 0.0000 'International Tables Vol C Tables 4.2.6.8 and 6.1.1.4'
N N 0.0061 0.0033 'International Tables Vol C Tables 4.2.6.8 and 6.1.1.4'
O O 0.0106 0.0060 'International Tables Vol C Tables 4.2.6.8 and 6.1.1.4'

loop_
_geom_angle_atom_site_label_1
_geom_angle_atom_site_label_2
_geom_angle_atom_site_label_3
_geom_angle
_geom_angle_site_symmetry_1
_geom_angle_site_symmetry_3
_geom_angle_publ_flag
C2 O1 H1 109(3) . . ?
C2 C1 C9 118.5(4) . . ?
C2 C1 C11 120.4(4) . . ?
C9 C1 C11 121.1(4) . . ?
C12 O2 H2 114(3) . . ?
C8 C9 C10 117.6(4) . . ?
C8 C9 C1 122.2(4) . . ?
C10 C9 C1 120.1(4) . . ?
C12 C11 C19 119.2(4) . . ?
C12 C11 C1 119.9(4) . . ?
C19 C11 C1 120.9(4) . . ?
C14 C20 C15 122.2(4) . . ?
C14 C20 C19 118.8(4) . . ?
C15 C20 C19 119.0(4) . . ?
C5 C10 C9 119.5(4) . . ?
C5 C10 C4 122.0(4) . . ?
C9 C10 C4 118.6(4) . . ?
C3 C4 C10 121.1(4) . . ?
C3 C4 H4 119.4 . . ?
C10 C4 H4 119.4 . . ?
C7 C8 C9 121.1(4) . . ?
C7 C8 H8 119.4 . . ?
C9 C8 H8 119.4 . . ?
C13 C14 C20 120.4(4) . . ?
C13 C14 H14 119.8 . . ?
C20 C14 H14 119.8 . . ?
O2 C12 C11 119.1(4) . . ?
O2 C12 C13 120.8(4) . . ?
C11 C12 C13 120.1(4) . . ?
C18 C19 C11 122.1(4) . . ?
C18 C19 C20 118.0(4) . . ?
C11 C19 C20 119.9(4) . . ?
O1 C2 C1 118.0(4) . . ?
O1 C2 C3 120.3(4) . . ?
C1 C2 C3 121.7(4) . . ?
C4 C3 C2 120.0(4) . . ?
C4 C3 H3 120.0 . . ?
C2 C3 H3 120.0 . . ?
C14 C13 C12 121.5(4) . . ?
C14 C13 H13 119.3 . . ?
C12 C13 H13 119.3 . . ?
C6 C5 C10 121.0(4) . . ?
C6 C5 H5 119.5 . . ?
C10 C5 H5 119.5 . . ?
C16 C15 C20 121.5(4) . . ?
C16 C15 H15 119.2 . . ?
C20 C15 H15 119.2 . . ?
C17 C18 C19 121.1(5) . . ?
C17 C18 H18 119.5 . . ?
C19 C18 H18 119.5 . . ?
C1GA N1GA H1A1 116(3) . . ?
C1GA N1GA H1A2 102(3) . . ?
H1A1 N1GA H1A2 106(5) . . ?
C8 C7 C6 120.4(5) . . ?
C8 C7 H7 119.8 . . ?
C6 C7 H7 119.8 . . ?
C18 C17 C16 121.7(5) . . ?
C18 C17 H17 119.1 . . ?
C16 C17 H17 119.1 . . ?
C5 C6 C7 120.4(5) . . ?
C5 C6 H6 119.8 . . ?
C7 C6 H6 119.8 . . ?
C15 C16 C17 118.7(5) . . ?
C15 C16 H16 120.6 . . ?
C17 C16 H16 120.6 . . ?
C2GA C1GA C6GA 120.6(5) . . ?
C2GA C1GA N1GA 120.0(5) . . ?
C6GA C1GA N1GA 119.5(5) . . ?
C5GA C6GA C1GA 119.3(6) . . ?
C5GA C6GA H6GA 120.3 . . ?
C1GA C6GA H6GA 120.3 . . ?
C1GA C2GA C3GA 119.4(6) . . ?
C1GA C2GA C7GA 118.5(5) . . ?
C3GA C2GA C7GA 122.1(6) . . ?
C2GA C7GA H7A2 109.5 . . ?
C2GA C7GA H7A1 109.5 . . ?
H7A2 C7GA H7A1 109.5 . . ?
C2GA C7GA H7A3 109.5 . . ?
H7A2 C7GA H7A3 109.5 . . ?
H7A1 C7GA H7A3 109.5 . . ?
C3GA C4GA C5GA 122.3(7) . . ?
C3GA C4GA H4GA 118.9 . . ?
C5GA C4GA H4GA 118.9 . . ?
C6GA C5GA C4GA 119.9(7) . . ?
C6GA C5GA H5GA 120.1 . . ?
C4GA C5GA H5GA 120.1 . . ?
C4GA C3GA C2GA 118.5(7) . . ?
C4GA C3GA C8GA 119.4(7) . . ?
C2GA C3GA C8GA 122.0(7) . . ?
C3GA C8GA H8A3 109.5 . . ?
C3GA C8GA H8A1 109.5 . . ?
H8A3 C8GA H8A1 109.5 . . ?
C3GA C8GA H8A2 109.5 . . ?
H8A3 C8GA H8A2 109.5 . . ?
H8A1 C8GA H8A2 109.5 . . ?
C1GB N1GB H1B1 96.2(17) . . ?
C1GB N1GB H1B2 126(2) . . ?
H1B1 N1GB H1B2 111(3) . . ?
C2GB C1GB C6GB 120.0 . . ?
C2GB C1GB N1GB 120.0(3) . . ?
C6GB C1GB N1GB 119.9(3) . . ?
C3GB C2GB C1GB 120.0 . . ?
C3GB C2GB C7GB 121.4 . . ?
C1GB C2GB C7GB 118.6 . . ?
C2GB C3GB C4GB 120.0 . . ?
C2GB C3GB C8GB 119.0(4) . . ?
C4GB C3GB C8GB 121.0(4) . . ?
C3GB C4GB C5GB 120.0 . . ?
C3GB C4GB H4GB 120.0 . . ?
C5GB C4GB H4GB 120.0 . . ?
C6GB C5GB C4GB 120.0 . . ?
C6GB C5GB H5GB 120.0 . . ?
C4GB C5GB H5GB 120.0 . . ?
C5GB C6GB C1GB 120.0 . . ?
C5GB C6GB H6GB 120.0 . . ?
C1GB C6GB H6GB 120.0 . . ?
C2GB C7GB H7B1 109.5 . . ?
C2GB C7GB H7B2 109.5 . . ?
H7B1 C7GB H7B2 109.5 . . ?
C2GB C7GB H7B3 109.5 . . ?
H7B1 C7GB H7B3 109.5 . . ?
H7B2 C7GB H7B3 109.5 . . ?
C3GB C8GB H8B1 109.5 . . ?
C3GB C8GB H8B2 109.5 . . ?
H8B1 C8GB H8B2 109.5 . . ?
C3GB C8GB H8B3 109.5 . . ?
H8B1 C8GB H8B3 109.5 . . ?
H8B2 C8GB H8B3 109.5 . . ?
C1GC N1GC H1C1 104.0(19) . . ?
C1GC N1GC H1C2 122(2) . . ?
H1C1 N1GC H1C2 113(3) . . ?
C2GC C1GC C6GC 120.0 . . ?
C2GC C1GC N1GC 121.4(4) . . ?
C6GC C1GC N1GC 118.6(4) . . ?
C1GC C2GC C3GC 120.0 . . ?
C1GC C2GC C7GC 116.9(4) . . ?
C3GC C2GC C7GC 123.0(4) . . ?
C4GC C3GC C2GC 120.0 . . ?
C4GC C3GC C8GC 120.5 . . ?
C2GC C3GC C8GC 119.5 . . ?
C3GC C4GC C5GC 120.0 . . ?
C3GC C4GC H4GC 120.0 . . ?
C5GC C4GC H4GC 120.0 . . ?
C6GC C5GC C4GC 120.0 . . ?
C6GC C5GC H5GC 120.0 . . ?
C4GC C5GC H5GC 120.0 . . ?
C5GC C6GC C1GC 120.0 . . ?
C5GC C6GC H6GC 120.0 . . ?
C1GC C6GC H6GC 120.0 . . ?
C3GC C8GC H8C1 109.5 . . ?
C3GC C8GC H8C2 109.5 . . ?
H8C1 C8GC H8C2 109.5 . . ?
C3GC C8GC H8C3 109.5 . . ?
H8C1 C8GC H8C3 109.5 . . ?
H8C2 C8GC H8C3 109.5 . . ?
C2GC C7GC H7C1 109.5 . . ?
C2GC C7GC H7C2 109.5 . . ?
H7C1 C7GC H7C2 109.5 . . ?
C2GC C7GC H7C3 109.5 . . ?
H7C1 C7GC H7C3 109.5 . . ?
H7C2 C7GC H7C3 109.5 . . ?

loop_
_geom_bond_atom_site_label_1
_geom_bond_atom_site_label_2
_geom_bond_distance
_geom_bond_site_symmetry_2
_geom_bond_publ_flag
O1 C2 1.362(5) . ?
O1 H1 0.972(16) . ?
C1 C2 1.381(6) . ?
C1 C9 1.433(6) . ?
C1 C11 1.486(6) . ?
O2 C12 1.358(5) . ?
O2 H2 0.963(15) . ?
C9 C8 1.414(6) . ?
C9 C10 1.417(6) . ?
C11 C12 1.379(6) . ?
C11 C19 1.427(6) . ?
C20 C14 1.412(6) . ?
C20 C15 1.413(6) . ?
C20 C19 1.428(6) . ?
C10 C5 1.409(6) . ?
C10 C4 1.428(6) . ?
C4 C3 1.358(6) . ?
C4 H4 0.9500 . ?
C8 C7 1.360(6) . ?
C8 H8 0.9500 . ?
C14 C13 1.356(6) . ?
C14 H14 0.9500 . ?
C12 C13 1.422(6) . ?
C19 C18 1.409(6) . ?
C2 C3 1.415(6) . ?
C3 H3 0.9500 . ?
C13 H13 0.9500 . ?
C5 C6 1.343(7) . ?
C5 H5 0.9500 . ?
C15 C16 1.364(7) . ?
C15 H15 0.9500 . ?
C18 C17 1.353(7) . ?
C18 H18 0.9500 . ?
N1GA C1GA 1.412(6) . ?
N1GA H1A1 0.968(16) . ?
N1GA H1A2 0.966(19) . ?
C7 C6 1.398(7) . ?
C7 H7 0.9500 . ?
C17 C16 1.406(7) . ?
C17 H17 0.9500 . ?
C6 H6 0.9500 . ?
C16 H16 0.9500 . ?
C1GA C2GA 1.392(8) . ?
C1GA C6GA 1.400(7) . ?
C6GA C5GA 1.373(8) . ?
C6GA H6GA 0.9500 . ?
C2GA C3GA 1.406(8) . ?
C2GA C7GA 1.529(8) . ?
C7GA H7A2 0.9800 . ?
C7GA H7A1 0.9800 . ?
C7GA H7A3 0.9800 . ?
C4GA C3GA 1.373(10) . ?
C4GA C5GA 1.375(10) . ?
C4GA H4GA 0.9500 . ?
C5GA H5GA 0.9500 . ?
C3GA C8GA 1.487(10) . ?
C8GA H8A3 0.9800 . ?
C8GA H8A1 0.9800 . ?
C8GA H8A2 0.9800 . ?
N1GB C1GB 1.534(6) . ?
N1GB H1B1 0.958(18) . ?
N1GB H1B2 0.947(18) . ?
C1GB C2GB 1.3900 . ?
C1GB C6GB 1.3900 . ?
C2GB C3GB 1.3900 . ?
C2GB C7GB 1.5464 . ?
C3GB C4GB 1.3900 . ?
C3GB C8GB 1.503(8) . ?
C4GB C5GB 1.3900 . ?
C4GB H4GB 0.9499 . ?
C5GB C6GB 1.3900 . ?
C5GB H5GB 0.9499 . ?
C6GB H6GB 0.9499 . ?
C7GB H7B1 0.9800 . ?
C7GB H7B2 0.9800 . ?
C7GB H7B3 0.9800 . ?
C8GB H8B1 0.9800 . ?
C8GB H8B2 0.9800 . ?
C8GB H8B3 0.9800 . ?
N1GC C1GC 1.416(7) . ?
N1GC H1C1 0.974(19) . ?
N1GC H1C2 0.981(18) . ?
C1GC C2GC 1.3900 . ?
C1GC C6GC 1.3900 . ?
C2GC C3GC 1.3900 . ?
C2GC C7GC 1.498(8) . ?
C3GC C4GC 1.3900 . ?
C3GC C8GC 1.4514 . ?
C4GC C5GC 1.3900 . ?
C4GC H4GC 0.9503 . ?
C5GC C6GC 1.3900 . ?
C5GC H5GC 0.9500 . ?
C6GC H6GC 0.9500 . ?
C8GC H8C1 0.9800 . ?
C8GC H8C2 0.9800 . ?
C8GC H8C3 0.9800 . ?
C7GC H7C1 0.9800 . ?
C7GC H7C2 0.9800 . ?
C7GC H7C3 0.9800 . ?

loop_
_geom_hbond_atom_site_label_D
_geom_hbond_atom_site_label_H
_geom_hbond_atom_site_label_A
_geom_hbond_distance_DH
_geom_hbond_distance_HA
_geom_hbond_distance_DA
_geom_hbond_angle_DHA
_geom_hbond_site_symmetry_A
O1 H1 N1GA 0.972(16) 1.820(16) 2.767(5) 164(4) 7_655
O2 H2 N1GB 0.963(15) 1.798(16) 2.735(5) 163(4) 7_665
N1GA H1A1 O2 0.968(16) 2.123(17) 3.041(5) 158(4) .
N1GB H1B1 O1 0.958(18) 2.089(16) 2.984(5) 155(4) .

loop_
_geom_torsion_atom_site_label_1
_geom_torsion_atom_site_label_2
_geom_torsion_atom_site_label_3
_geom_torsion_atom_site_label_4
_geom_torsion
_geom_torsion_site_symmetry_1
_geom_torsion_site_symmetry_2
_geom_torsion_site_symmetry_3
_geom_torsion_site_symmetry_4
_geom_torsion_publ_flag
C2 C1 C9 C8 179.6(4) . . . . ?
C11 C1 C9 C8 0.1(6) . . . . ?
C2 C1 C9 C10 -0.7(6) . . . . ?
C11 C1 C9 C10 179.8(4) . . . . ?
C2 C1 C11 C12 -94.8(5) . . . . ?
C9 C1 C11 C12 84.7(5) . . . . ?
C2 C1 C11 C19 85.7(5) . . . . ?
C9 C1 C11 C19 -94.8(5) . . . . ?
C8 C9 C10 C5 -0.4(6) . . . . ?
C1 C9 C10 C5 179.9(4) . . . . ?
C8 C9 C10 C4 -179.5(4) . . . . ?
C1 C9 C10 C4 0.8(6) . . . . ?
C5 C10 C4 C3 -179.7(4) . . . . ?
C9 C10 C4 C3 -0.6(6) . . . . ?
C10 C9 C8 C7 0.7(7) . . . . ?
C1 C9 C8 C7 -179.6(4) . . . . ?
C15 C20 C14 C13 178.9(4) . . . . ?
C19 C20 C14 C13 1.2(6) . . . . ?
C19 C11 C12 O2 178.6(4) . . . . ?
C1 C11 C12 O2 -0.9(6) . . . . ?
C19 C11 C12 C13 -1.7(6) . . . . ?
C1 C11 C12 C13 178.7(4) . . . . ?
C12 C11 C19 C18 -176.1(4) . . . . ?
C1 C11 C19 C18 3.4(6) . . . . ?
C12 C11 C19 C20 3.7(6) . . . . ?
C1 C11 C19 C20 -176.7(4) . . . . ?
C14 C20 C19 C18 176.4(4) . . . . ?
C15 C20 C19 C18 -1.4(6) . . . . ?
C14 C20 C19 C11 -3.4(6) . . . . ?
C15 C20 C19 C11 178.7(4) . . . . ?
C9 C1 C2 O1 179.7(4) . . . . ?
C11 C1 C2 O1 -0.8(6) . . . . ?
C9 C1 C2 C3 0.5(6) . . . . ?
C11 C1 C2 C3 -180.0(4) . . . . ?
C10 C4 C3 C2 0.4(6) . . . . ?
O1 C2 C3 C4 -179.6(4) . . . . ?
C1 C2 C3 C4 -0.4(6) . . . . ?
C20 C14 C13 C12 0.8(7) . . . . ?
O2 C12 C13 C14 179.1(4) . . . . ?
C11 C12 C13 C14 -0.5(7) . . . . ?
C9 C10 C5 C6 -0.2(7) . . . . ?
C4 C10 C5 C6 178.9(5) . . . . ?
C14 C20 C15 C16 -176.8(5) . . . . ?
C19 C20 C15 C16 0.9(7) . . . . ?
C11 C19 C18 C17 179.9(5) . . . . ?
C20 C19 C18 C17 0.0(7) . . . . ?
C9 C8 C7 C6 -0.3(8) . . . . ?
C19 C18 C17 C16 1.9(9) . . . . ?
C10 C5 C6 C7 0.6(8) . . . . ?
C8 C7 C6 C5 -0.3(9) . . . . ?
C20 C15 C16 C17 1.0(8) . . . . ?
C18 C17 C16 C15 -2.4(9) . . . . ?
C2GA C1GA C6GA C5GA 1.8(8) . . . . ?
N1GA C1GA C6GA C5GA -179.3(5) . . . . ?
C6GA C1GA C2GA C3GA -1.9(8) . . . . ?
N1GA C1GA C2GA C3GA 179.2(5) . . . . ?
C6GA C1GA C2GA C7GA -179.1(5) . . . . ?
N1GA C1GA C2GA C7GA 2.0(7) . . . . ?
C1GA C6GA C5GA C4GA 0.2(9) . . . . ?
C3GA C4GA C5GA C6GA -2.0(10) . . . . ?
C5GA C4GA C3GA C2GA 1.9(10) . . . . ?
C5GA C4GA C3GA C8GA 179.0(6) . . . . ?
C1GA C2GA C3GA C4GA 0.1(8) . . . . ?
C7GA C2GA C3GA C4GA 177.2(6) . . . . ?
C1GA C2GA C3GA C8GA -177.0(6) . . . . ?
C7GA C2GA C3GA C8GA 0.1(9) . . . . ?
C6GB C1GB C2GB C3GB 0.0 . . . . ?
N1GB C1GB C2GB C3GB 176.2(3) . . . . ?
C6GB C1GB C2GB C7GB 179.9 . . . . ?
N1GB C1GB C2GB C7GB -3.9(3) . . . . ?
C1GB C2GB C3GB C4GB 0.0 . . . . ?
C7GB C2GB C3GB C4GB -179.9 . . . . ?
C1GB C2GB C3GB C8GB -178.8(5) . . . . ?
C7GB C2GB C3GB C8GB 1.3(5) . . . . ?
C2GB C3GB C4GB C5GB 0.0 . . . . ?
C8GB C3GB C4GB C5GB 178.8(5) . . . . ?
C3GB C4GB C5GB C6GB 0.0 . . . . ?
C4GB C5GB C6GB C1GB 0.0 . . . . ?
C2GB C1GB C6GB C5GB 0.0 . . . . ?
N1GB C1GB C6GB C5GB -176.2(3) . . . . ?
C6GC C1GC C2GC C3GC 0.0 . . . . ?
N1GC C1GC C2GC C3GC 179.8(4) . . . . ?
C6GC C1GC C2GC C7GC -178.5(4) . . . . ?
N1GC C1GC C2GC C7GC 1.3(5) . . . . ?
C1GC C2GC C3GC C4GC 0.0 . . . . ?
C7GC C2GC C3GC C4GC 178.4(5) . . . . ?
C1GC C2GC C3GC C8GC -178.5 . . . . ?
C7GC C2GC C3GC C8GC 0.0(5) . . . . ?
C2GC C3GC C4GC C5GC 0.0 . . . . ?
C8GC C3GC C4GC C5GC 178.4 . . . . ?
C3GC C4GC C5GC C6GC 0.0 . . . . ?
C4GC C5GC C6GC C1GC 0.0 . . . . ?
C2GC C1GC C6GC C5GC 0.0 . . . . ?
N1GC C1GC C6GC C5GC -179.8(4) . . . . ?

loop_
_cod_related_entry_id
_cod_related_entry_database
_cod_related_entry_code
1 ChemSpider 21142543
